data_4339512
loop_
_publ_author_name
'Denehy, Emma'
'White, Jonathan M.'
'Williams, Spencer J.'

_publ_section_title
;
 Electronic structure of the sulfonyl and phosphonyl groups: a
 computational and crystallographic study.
;
_journal_issue 21
_journal_name_full 'Inorganic chemistry'
_journal_page_first 8871
_journal_page_last 8886
_journal_paper_doi 10.1021/ic700687t
_journal_volume 46
_journal_year 2007
_chemical_formula_sum 'C8 H6 F3 N O5 S'
_chemical_formula_weight 285.20
_chemical_name_common '4-nitro-3-(trifluoromethyl)phenyl mesylate'
_chemical_name_systematic
;
 ?
;
_space_group_IT_number 2
_symmetry_cell_setting triclinic
_symmetry_space_group_name_Hall '-P 1'
_symmetry_space_group_name_H-M 'P -1'
_atom_sites_solution_hydrogens geom
_atom_sites_solution_primary direct
_atom_sites_solution_secondary difmap
_audit_creation_method SHELXL-97
_cell_angle_alpha 77.9820(10)
_cell_angle_beta 74.5400(10)
_cell_angle_gamma 71.6260(10)
_cell_formula_units_Z 4
_cell_length_a 8.7544(6)
_cell_length_b 10.6963(8)
_cell_length_c 12.4918(9)
_cell_measurement_reflns_used 4380
_cell_measurement_temperature 130(2)
_cell_measurement_theta_max 27.52
_cell_measurement_theta_min 2.71
_cell_volume 1060.02(13)
_computing_cell_refinement 'Bruker SMART'
_computing_data_collection 'Bruker SMART'
_computing_data_reduction 'Bruker SAINT'
_computing_molecular_graphics 'Bruker SHELXTL'
_computing_publication_material 'Bruker SHELXTL'
_computing_structure_refinement 'Bruker SHELXTL'
_computing_structure_solution 'Bruker SHELXTL'
_diffrn_ambient_temperature 130(2)
_diffrn_measured_fraction_theta_full 0.954
_diffrn_measured_fraction_theta_max 0.954
_diffrn_measurement_device_type 'CCD area detector'
_diffrn_measurement_method 'phi and omega scans'
_diffrn_radiation_monochromator graphite
_diffrn_radiation_source 'fine-focus sealed tube'
_diffrn_radiation_type MoK\a
_diffrn_radiation_wavelength 0.71073
_diffrn_reflns_av_R_equivalents 0.0450
_diffrn_reflns_av_sigmaI/netI 0.0357
_diffrn_reflns_limit_h_max 11
_diffrn_reflns_limit_h_min -11
_diffrn_reflns_limit_k_max 13
_diffrn_reflns_limit_k_min -13
_diffrn_reflns_limit_l_max 15
_diffrn_reflns_limit_l_min -9
_diffrn_reflns_number 6698
_diffrn_reflns_theta_full 27.52
_diffrn_reflns_theta_max 27.52
_diffrn_reflns_theta_min 1.71
_exptl_absorpt_coefficient_mu 0.364
_exptl_absorpt_correction_T_max 1.00
_exptl_absorpt_correction_T_min 0.82
_exptl_absorpt_correction_type multi-scan
_exptl_absorpt_process_details SADABS
_exptl_crystal_colour colourless
_exptl_crystal_density_diffrn 1.787
_exptl_crystal_density_method 'not measured'
_exptl_crystal_description block
_exptl_crystal_F_000 576
_exptl_crystal_size_max 0.45
_exptl_crystal_size_mid 0.40
_exptl_crystal_size_min 0.30
_refine_diff_density_max 0.555
_refine_diff_density_min -0.502
_refine_diff_density_rms 0.071
_refine_ls_extinction_method none
_refine_ls_goodness_of_fit_ref 1.084
_refine_ls_hydrogen_treatment mixed
_refine_ls_matrix_type full
_refine_ls_number_parameters 355
_refine_ls_number_reflns 4647
_refine_ls_number_restraints 18
_refine_ls_restrained_S_all 1.093
_refine_ls_R_factor_all 0.0426
_refine_ls_R_factor_gt 0.0394
_refine_ls_shift/su_max 0.001
_refine_ls_shift/su_mean 0.000
_refine_ls_structure_factor_coef Fsqd
_refine_ls_weighting_details 'calc w=1/[\s^2^(Fo^2^)+(0.0472P)^2^+0.5106P] where P=(Fo^2^+2Fc^2^)/3'
_refine_ls_weighting_scheme calc
_refine_ls_wR_factor_gt 0.0996
_refine_ls_wR_factor_ref 0.1016
_reflns_number_gt 4174
_reflns_number_total 4647
_reflns_threshold_expression >2sigma(I)
_cod_data_source_file ic700687t-file003.cif
_cod_data_source_block jmwsw29
_cod_depositor_comments
;
The following automatic conversions were performed:

'_symmetry_cell_setting' value 'Triclinic' changed to 'triclinic'
according to
/usr/data/users/saulius/automatic-downloads/retrospective/ACS/lib/dictionaries/cif_core.dic
dictionary named 'cif_core.dic' version 2.4.2 from
2011-04-26.

'_exptl_absorpt_correction_type' value 'multiscan'
changed to 'multi-scan' according to
/usr/data/users/saulius/automatic-downloads/retrospective/ACS/lib/dictionaries/cif_core.dic
dictionary named 'cif_core.dic' version 2.4.2 from 2011-04-26.

Automatic conversion script
Id: cif_fix_values 2281 2013-09-26 08:29:07Z andrius 
;
_cod_original_sg_symbol_H-M 'P-1   '
_cod_database_code 4339512

loop_
_symmetry_equiv_pos_as_xyz
'x, y, z'
'-x, -y, -z'

loop_
_atom_site_label
_atom_site_type_symbol
_atom_site_fract_x
_atom_site_fract_y
_atom_site_fract_z
_atom_site_U_iso_or_equiv
_atom_site_adp_type
_atom_site_occupancy
_atom_site_symmetry_multiplicity
_atom_site_calc_flag
_atom_site_refinement_flags
F2A F 1.1088(16) 0.8657(16) 0.1854(9) 0.100(4) Uani 0.438(19) 1 d PD
F3A F 1.0980(15) 1.0451(9) 0.2343(13) 0.113(4) Uani 0.438(19) 1 d PD
F1A F 1.2319(11) 0.8639(12) 0.3072(11) 0.045(2) Uani 0.438(19) 1 d PD
C1 C 0.8143(2) 0.76493(17) 0.50118(14) 0.0211(3) Uani 1 1 d .
C1' C 0.4123(2) 0.25628(16) 0.91310(14) 0.0195(3) Uani 1 1 d .
C2 C 0.9399(2) 0.78095(17) 0.41086(14) 0.0221(3) Uani 1 1 d .
H2 H 1.0203 0.7057 0.3819 0.026 Uiso 1 1 calc R
C2' C 0.3067(2) 0.28518(17) 1.01476(14) 0.0209(3) Uani 1 1 d .
H2' H 0.2755 0.2162 1.0693 0.025 Uiso 1 1 calc R
C3 C 0.9480(2) 0.90889(17) 0.36229(14) 0.0220(3) Uani 1 1 d .
C3' C 0.2473(2) 0.41584(17) 1.03571(14) 0.0212(3) Uani 1 1 d .
C4' C 0.2984(2) 0.51330(16) 0.95338(15) 0.0211(3) Uani 1 1 d .
C4 C 0.8264(2) 1.01582(17) 0.40705(14) 0.0217(3) Uani 1 1 d .
C5' C 0.4063(2) 0.48351(17) 0.85296(15) 0.0227(3) Uani 1 1 d .
H5' H 0.4410 0.5518 0.7993 0.027 Uiso 1 1 calc R
C5 C 0.7030(2) 0.99902(18) 0.49972(15) 0.0244(4) Uani 1 1 d .
H5 H 0.6234 1.0741 0.5296 0.029 Uiso 1 1 calc R
C6 C 0.6966(2) 0.87144(18) 0.54861(14) 0.0238(4) Uani 1 1 d .
H6 H 0.6138 0.8573 0.6129 0.029 Uiso 1 1 calc R
C6' C 0.4634(2) 0.35238(17) 0.83171(14) 0.0217(3) Uani 1 1 d .
H6' H 0.5358 0.3294 0.7628 0.026 Uiso 1 1 calc R
C7' C 0.1380(2) 0.4452(2) 1.14871(15) 0.0280(4) Uani 1 1 d .
C7 C 1.0952(2) 0.92080(19) 0.26980(16) 0.0287(4) Uani 1 1 d D
C8 C 0.7643(3) 0.53419(18) 0.39269(15) 0.0278(4) Uani 1 1 d .
H8A H 0.6987 0.4859 0.3739 0.042 Uiso 1 1 calc R
H8B H 0.8788 0.4793 0.3857 0.042 Uiso 1 1 calc R
H8C H 0.7606 0.6174 0.3413 0.042 Uiso 1 1 calc R
C8' C 0.2267(2) 0.02980(19) 0.92016(17) 0.0299(4) Uani 1 1 d .
H8'A H 0.2555 -0.0193 0.9908 0.045 Uiso 1 1 calc R
H8'B H 0.1795 -0.0222 0.8884 0.045 Uiso 1 1 calc R
H8'C H 0.1457 0.1152 0.9342 0.045 Uiso 1 1 calc R
N1 N 0.2386(2) 0.65500(15) 0.96861(13) 0.0266(3) Uani 1 1 d .
N2 N 0.8232(2) 1.15410(15) 0.35690(13) 0.0265(3) Uani 1 1 d .
O1 O 0.81466(15) 0.63403(12) 0.55098(10) 0.0235(3) Uani 1 1 d .
O1' O 0.48033(15) 0.12163(11) 0.89755(10) 0.0227(3) Uani 1 1 d .
O2' O 0.3592(2) 0.15373(13) 0.73280(11) 0.0337(3) Uani 1 1 d .
O2 O 0.52750(16) 0.66612(14) 0.53751(13) 0.0346(3) Uani 1 1 d .
O3 O 0.70072(18) 0.44982(13) 0.60684(11) 0.0310(3) Uani 1 1 d .
O3' O 0.52461(16) -0.06493(13) 0.80568(11) 0.0286(3) Uani 1 1 d .
O4' O 0.08935(18) 0.70355(15) 0.99485(14) 0.0402(4) Uani 1 1 d .
O4 O 0.8773(3) 1.21546(17) 0.40076(16) 0.0559(5) Uani 1 1 d .
O5' O 0.34159(19) 0.71482(14) 0.95177(14) 0.0377(3) Uani 1 1 d .
O5 O 0.7617(2) 1.19854(15) 0.27573(13) 0.0443(4) Uani 1 1 d .
F1' F 0.17745(15) 0.53357(13) 1.19021(10) 0.0367(3) Uani 1 1 d .
F1 F 1.2286(10) 0.8953(8) 0.3077(8) 0.0510(19) Uani 0.562(19) 1 d PD
F2' F -0.02161(14) 0.49347(14) 1.14593(10) 0.0406(3) Uani 1 1 d .
F2 F 1.1285(8) 0.8335(4) 0.1974(5) 0.0362(12) Uani 0.562(19) 1 d PD
F3' F 0.15135(17) 0.33549(13) 1.22338(9) 0.0406(3) Uani 1 1 d .
F3 F 1.0785(12) 1.0373(7) 0.2080(5) 0.0601(16) Uani 0.562(19) 1 d PD
S1' S 0.40418(5) 0.05782(4) 0.82544(3) 0.02142(12) Uani 1 1 d .
S1 S 0.68377(5) 0.56959(4) 0.53016(3) 0.02149(12) Uani 1 1 d .

loop_
_atom_site_aniso_label
_atom_site_aniso_U_11
_atom_site_aniso_U_22
_atom_site_aniso_U_33
_atom_site_aniso_U_23
_atom_site_aniso_U_13
_atom_site_aniso_U_12
F2A 0.085(6) 0.218(10) 0.026(3) -0.030(5) 0.006(3) -0.089(7)
F3A 0.064(5) 0.023(3) 0.174(9) 0.017(5) 0.074(6) -0.006(3)
F1A 0.015(2) 0.049(4) 0.051(4) 0.009(2) 0.002(2) 0.001(2)
C1 0.0255(8) 0.0196(8) 0.0206(8) 0.0008(6) -0.0113(7) -0.0065(7)
C1' 0.0213(8) 0.0160(7) 0.0209(8) -0.0008(6) -0.0089(6) -0.0022(6)
C2 0.0215(8) 0.0209(8) 0.0228(8) -0.0028(6) -0.0078(7) -0.0021(7)
C2' 0.0237(8) 0.0221(8) 0.0179(8) 0.0012(6) -0.0084(6) -0.0068(7)
C3 0.0211(8) 0.0238(8) 0.0208(8) -0.0009(6) -0.0075(7) -0.0047(7)
C3' 0.0205(8) 0.0255(8) 0.0190(8) -0.0035(7) -0.0075(6) -0.0050(7)
C4' 0.0218(8) 0.0170(8) 0.0255(8) -0.0035(6) -0.0110(7) -0.0016(6)
C4 0.0248(8) 0.0203(8) 0.0223(8) -0.0001(6) -0.0112(7) -0.0060(7)
C5' 0.0252(8) 0.0198(8) 0.0227(8) 0.0021(6) -0.0073(7) -0.0073(7)
C5 0.0253(8) 0.0233(8) 0.0251(9) -0.0066(7) -0.0067(7) -0.0043(7)
C6 0.0246(8) 0.0276(9) 0.0199(8) -0.0047(7) -0.0040(7) -0.0077(7)
C6' 0.0226(8) 0.0208(8) 0.0193(8) -0.0012(6) -0.0046(6) -0.0034(7)
C7' 0.0290(9) 0.0340(10) 0.0215(9) -0.0082(7) -0.0063(7) -0.0061(8)
C7 0.0284(9) 0.0257(9) 0.0280(9) 0.0010(7) -0.0033(7) -0.0071(7)
C8 0.0406(10) 0.0239(9) 0.0188(8) -0.0003(7) -0.0089(7) -0.0086(8)
C8' 0.0259(9) 0.0244(9) 0.0360(10) -0.0054(8) -0.0007(8) -0.0063(7)
N1 0.0335(8) 0.0208(7) 0.0271(8) -0.0047(6) -0.0143(7) -0.0021(6)
N2 0.0289(8) 0.0201(7) 0.0286(8) -0.0016(6) -0.0068(6) -0.0045(6)
O1 0.0278(6) 0.0208(6) 0.0227(6) 0.0035(5) -0.0103(5) -0.0077(5)
O1' 0.0275(6) 0.0161(6) 0.0229(6) -0.0007(5) -0.0101(5) -0.0013(5)
O2' 0.0542(9) 0.0245(7) 0.0264(7) 0.0057(5) -0.0222(6) -0.0111(6)
O2 0.0222(7) 0.0303(7) 0.0495(9) -0.0098(6) -0.0046(6) -0.0046(6)
O3 0.0418(8) 0.0268(7) 0.0235(6) 0.0053(5) -0.0055(6) -0.0151(6)
O3' 0.0313(7) 0.0224(6) 0.0272(7) -0.0064(5) -0.0022(5) -0.0022(5)
O4' 0.0334(8) 0.0301(7) 0.0516(9) -0.0148(7) -0.0101(7) 0.0058(6)
O4 0.0891(14) 0.0367(9) 0.0628(11) 0.0076(8) -0.0399(10) -0.0358(9)
O5' 0.0462(9) 0.0235(7) 0.0504(9) -0.0033(6) -0.0202(7) -0.0124(6)
O5 0.0633(11) 0.0297(8) 0.0391(9) 0.0072(6) -0.0266(8) -0.0064(7)
F1' 0.0437(7) 0.0439(7) 0.0288(6) -0.0174(5) -0.0093(5) -0.0114(6)
F1 0.037(3) 0.098(5) 0.034(3) -0.020(3) -0.0037(17) -0.035(3)
F2' 0.0239(6) 0.0652(9) 0.0324(6) -0.0198(6) -0.0022(5) -0.0063(6)
F2 0.041(2) 0.037(2) 0.030(2) -0.0201(11) 0.0118(15) -0.0172(14)
F3' 0.0556(8) 0.0416(7) 0.0191(5) -0.0018(5) -0.0006(5) -0.0136(6)
F3 0.068(3) 0.033(2) 0.039(2) 0.0139(14) 0.0195(18) 0.0023(19)
S1' 0.0277(2) 0.0160(2) 0.0187(2) -0.00020(15) -0.00650(16) -0.00370(16)
S1 0.0229(2) 0.0198(2) 0.0203(2) -0.00047(15) -0.00399(16) -0.00588(16)

loop_
_atom_type_symbol
_atom_type_description
_atom_type_scat_dispersion_real
_atom_type_scat_dispersion_imag
_atom_type_scat_source
C C 0.0033 0.0016 'International Tables Vol C Tables 4.2.6.8 and 6.1.1.4'
H H 0.0000 0.0000 'International Tables Vol C Tables 4.2.6.8 and 6.1.1.4'
N N 0.0061 0.0033 'International Tables Vol C Tables 4.2.6.8 and 6.1.1.4'
O O 0.0106 0.0060 'International Tables Vol C Tables 4.2.6.8 and 6.1.1.4'
F F 0.0171 0.0103 'International Tables Vol C Tables 4.2.6.8 and 6.1.1.4'
S S 0.1246 0.1234 'International Tables Vol C Tables 4.2.6.8 and 6.1.1.4'

loop_
_geom_angle_atom_site_label_1
_geom_angle_atom_site_label_2
_geom_angle_atom_site_label_3
_geom_angle
C2 C1 C6 122.68(16)
C2 C1 O1 117.43(15)
C6 C1 O1 119.73(15)
C6' C1' C2' 122.77(16)
C6' C1' O1' 119.23(15)
C2' C1' O1' 117.77(15)
C1 C2 C3 119.17(16)
C1 C2 H2 120.4
C3 C2 H2 120.4
C3' C2' C1' 119.13(16)
C3' C2' H2' 120.4
C1' C2' H2' 120.4
C2 C3 C4 118.20(16)
C2 C3 C7 116.96(16)
C4 C3 C7 124.69(16)
C2' C3' C4' 118.21(16)
C2' C3' C7' 118.55(16)
C4' C3' C7' 123.15(16)
C5' C4' C3' 122.38(16)
C5' C4' N1 116.11(15)
C3' C4' N1 121.50(16)
C5 C4 C3 122.32(16)
C5 C4 N2 116.53(15)
C3 C4 N2 121.16(16)
C4' C5' C6' 119.09(16)
C4' C5' H5' 120.5
C6' C5' H5' 120.5
C4 C5 C6 119.24(16)
C4 C5 H5 120.4
C6 C5 H5 120.4
C5 C6 C1 118.32(16)
C5 C6 H6 120.8
C1 C6 H6 120.8
C1' C6' C5' 118.40(16)
C1' C6' H6' 120.8
C5' C6' H6' 120.8
F3' C7' F2' 106.49(16)
F3' C7' F1' 106.95(15)
F2' C7' F1' 106.94(15)
F3' C7' C3' 111.07(15)
F2' C7' C3' 113.00(15)
F1' C7' C3' 112.02(16)
F2A C7 F1 116.4(7)
F2A C7 F3 90.9(7)
F1 C7 F3 106.9(5)
F2A C7 F1A 106.7(7)
F1 C7 F1A 14.4(7)
F3 C7 F1A 119.1(7)
F2A C7 F3A 108.3(6)
F1 C7 F3A 91.2(8)
F3 C7 F3A 19.3(8)
F1A C7 F3A 104.8(6)
F2A C7 F2 15.2(8)
F1 C7 F2 106.1(4)
F3 C7 F2 105.1(4)
F1A C7 F2 94.6(6)
F3A C7 F2 121.3(8)
F2A C7 C3 113.9(5)
F1 C7 C3 112.2(5)
F3 C7 C3 114.7(4)
F1A C7 C3 109.9(6)
F3A C7 C3 112.7(5)
F2 C7 C3 111.3(3)
S1 C8 H8A 109.5
S1 C8 H8B 109.5
H8A C8 H8B 109.5
S1 C8 H8C 109.5
H8A C8 H8C 109.5
H8B C8 H8C 109.5
S1' C8' H8'A 109.5
S1' C8' H8'B 109.5
H8'A C8' H8'B 109.5
S1' C8' H8'C 109.5
H8'A C8' H8'C 109.5
H8'B C8' H8'C 109.5
O5' N1 O4' 125.25(16)
O5' N1 C4' 117.18(15)
O4' N1 C4' 117.55(16)
O4 N2 O5 124.76(17)
O4 N2 C4 117.91(15)
O5 N2 C4 117.31(16)
C1 O1 S1 119.10(10)
C1' O1' S1' 119.82(10)
O3' S1' O2' 119.78(9)
O3' S1' O1' 103.59(7)
O2' S1' O1' 108.95(7)
O3' S1' C8' 110.36(9)
O2' S1' C8' 109.86(10)
O1' S1' C8' 102.77(8)
O3 S1 O2 119.60(9)
O3 S1 O1 103.22(7)
O2 S1 O1 109.22(8)
O3 S1 C8 110.32(9)
O2 S1 C8 110.08(9)
O1 S1 C8 102.89(8)

loop_
_geom_bond_atom_site_label_1
_geom_bond_atom_site_label_2
_geom_bond_distance
F2A C7 1.273(9)
F3A C7 1.317(8)
F1A C7 1.320(8)
C1 C2 1.374(2)
C1 C6 1.388(2)
C1 O1 1.408(2)
C1' C6' 1.379(2)
C1' C2' 1.386(2)
C1' O1' 1.407(2)
C2 C3 1.392(2)
C2 H2 0.9500
C2' C3' 1.383(2)
C2' H2' 0.9500
C3 C4 1.391(2)
C3 C7 1.504(3)
C3' C4' 1.395(2)
C3' C7' 1.511(2)
C4' C5' 1.383(2)
C4' N1 1.475(2)
C4 C5 1.382(3)
C4 N2 1.476(2)
C5' C6' 1.389(2)
C5' H5' 0.9500
C5 C6 1.386(2)
C5 H5 0.9500
C6 H6 0.9500
C6' H6' 0.9500
C7' F3' 1.333(2)
C7' F2' 1.336(2)
C7' F1' 1.337(2)
C7 F1 1.305(7)
C7 F3 1.310(6)
C7 F2 1.346(5)
C8 S1 1.7454(18)
C8 H8A 0.9800
C8 H8B 0.9800
C8 H8C 0.9800
C8' S1' 1.7523(19)
C8' H8'A 0.9800
C8' H8'B 0.9800
C8' H8'C 0.9800
N1 O5' 1.213(2)
N1 O4' 1.225(2)
N2 O4 1.200(2)
N2 O5 1.214(2)
O1 S1 1.6084(13)
O1' S1' 1.6077(13)
O2' S1' 1.4284(13)
O2 S1 1.4241(14)
O3 S1 1.4233(13)
O3' S1' 1.4212(13)

loop_
_geom_torsion_atom_site_label_1
_geom_torsion_atom_site_label_2
_geom_torsion_atom_site_label_3
_geom_torsion_atom_site_label_4
_geom_torsion
C6 C1 C2 C3 -1.9(3)
O1 C1 C2 C3 -177.28(14)
C6' C1' C2' C3' 1.0(3)
O1' C1' C2' C3' 175.37(14)
C1 C2 C3 C4 -0.6(2)
C1 C2 C3 C7 175.20(16)
C1' C2' C3' C4' -0.8(2)
C1' C2' C3' C7' -177.47(15)
C2' C3' C4' C5' -0.5(3)
C7' C3' C4' C5' 176.05(16)
C2' C3' C4' N1 179.06(15)
C7' C3' C4' N1 -4.4(3)
C2 C3 C4 C5 2.4(3)
C7 C3 C4 C5 -173.08(17)
C2 C3 C4 N2 -177.41(15)
C7 C3 C4 N2 7.1(3)
C3' C4' C5' C6' 1.5(3)
N1 C4' C5' C6' -178.02(15)
C3 C4 C5 C6 -1.7(3)
N2 C4 C5 C6 178.16(15)
C4 C5 C6 C1 -0.8(3)
C2 C1 C6 C5 2.6(3)
O1 C1 C6 C5 177.92(15)
C2' C1' C6' C5' 0.1(3)
O1' C1' C6' C5' -174.24(15)
C4' C5' C6' C1' -1.3(3)
C2' C3' C7' F3' 17.3(2)
C4' C3' C7' F3' -159.25(16)
C2' C3' C7' F2' -102.4(2)
C4' C3' C7' F2' 81.1(2)
C2' C3' C7' F1' 136.78(17)
C4' C3' C7' F1' -39.7(2)
C2 C3 C7 F2A 60.5(9)
C4 C3 C7 F2A -124.0(9)
C2 C3 C7 F1 -74.5(4)
C4 C3 C7 F1 101.1(4)
C2 C3 C7 F3 163.4(4)
C4 C3 C7 F3 -21.1(5)
C2 C3 C7 F1A -59.2(7)
C4 C3 C7 F1A 116.4(6)
C2 C3 C7 F3A -175.6(9)
C4 C3 C7 F3A -0.1(9)
C2 C3 C7 F2 44.3(3)
C4 C3 C7 F2 -140.2(3)
C5' C4' N1 O5' -51.1(2)
C3' C4' N1 O5' 129.34(18)
C5' C4' N1 O4' 127.39(18)
C3' C4' N1 O4' -52.2(2)
C5 C4 N2 O4 80.1(2)
C3 C4 N2 O4 -100.1(2)
C5 C4 N2 O5 -98.1(2)
C3 C4 N2 O5 81.8(2)
C2 C1 O1 S1 -105.88(16)
C6 C1 O1 S1 78.56(18)
C6' C1' O1' S1' -84.28(18)
C2' C1' O1' S1' 101.14(16)
C1' O1' S1' O3' 166.66(12)
C1' O1' S1' O2' 38.11(15)
C1' O1' S1' C8' -78.39(13)
C1 O1 S1 O3 -170.33(13)
C1 O1 S1 O2 -42.06(15)
C1 O1 S1 C8 74.86(14)
